data_7042656
loop_
_publ_author_name
'Lui, Melanie W.'
'Shynkaruk, Olena'
'Oakley, Meagan'
'Sinelnikov, Regina'
'McDonald, Robert'
'Ferguson, Michael J.'
'Meldrum, Al'
'Klobukowski, Mariusz'
'Rivard, Eric'

_publ_section_title
;
 Engaging Dual Donor Sites within an N-Heterocyclic Olefin Phosphine
 Ligand
;
_journal_name_full 'Dalton Trans.'
_journal_paper_doi 10.1039/C7DT00398F
_journal_year 2017
_chemical_formula_moiety 'C40 H47 Au I N2 P, 0.5(C6 H14)'
_chemical_formula_sum 'C43 H54 Au I N2 P'
_chemical_formula_weight 953.72
_space_group_crystal_system monoclinic
_space_group_IT_number 14
_space_group_name_Hall '-P 2ybc'
_space_group_name_H-M_alt 'P 1 21/c 1'
_symmetry_space_group_name_Hall '-P 2ybc'
_symmetry_space_group_name_H-M 'P 1 21/c 1'
_atom_sites_solution_hydrogens geom
_audit_creation_method SHELXL-2014/7
_audit_update_record
;
2017-01-24 deposited with the CCDC.
2017-04-07 downloaded from the CCDC.
;
_cell_angle_alpha 90
_cell_angle_beta 97.4577(19)
_cell_angle_gamma 90
_cell_formula_units_Z 4
_cell_length_a 10.3405(4)
_cell_length_b 18.0429(7)
_cell_length_c 21.9333(8)
_cell_measurement_reflns_used 9775
_cell_measurement_temperature 173(2)
_cell_measurement_theta_max 70.15
_cell_measurement_theta_min 4.07
_cell_volume 4057.5(3)
_computing_cell_refinement 'Bruker SAINT'
_computing_data_collection 'Bruker APEX2'
_computing_data_reduction 'Bruker SAINT'
_computing_molecular_graphics 'Bruker SHELXTL'
_computing_publication_material 'Bruker SHELXTL'
_computing_structure_refinement 'SHELXL-2014/7 (Sheldrick, 2014)'
_computing_structure_solution 'SHELXT-2014 (Sheldrick 2014)'
_diffrn_ambient_temperature 173(2)
_diffrn_measured_fraction_theta_full 1.000
_diffrn_measured_fraction_theta_max 0.999
_diffrn_measurement_device_type 'Bruker APEX-II CCD'
_diffrn_measurement_method '\f and \w scans'
_diffrn_radiation_type CuK\a
_diffrn_radiation_wavelength 1.54178
_diffrn_reflns_av_R_equivalents 0.0215
_diffrn_reflns_av_unetI/netI 0.0174
_diffrn_reflns_Laue_measured_fraction_full 1.000
_diffrn_reflns_Laue_measured_fraction_max 0.999
_diffrn_reflns_limit_h_max 12
_diffrn_reflns_limit_h_min -12
_diffrn_reflns_limit_k_max 21
_diffrn_reflns_limit_k_min -22
_diffrn_reflns_limit_l_max 26
_diffrn_reflns_limit_l_min -26
_diffrn_reflns_number 27037
_diffrn_reflns_point_group_measured_fraction_full 1.000
_diffrn_reflns_point_group_measured_fraction_max 0.999
_diffrn_reflns_theta_full 67.679
_diffrn_reflns_theta_max 70.255
_diffrn_reflns_theta_min 3.182
_exptl_absorpt_coefficient_mu 13.380
_exptl_absorpt_correction_T_max 0.6165
_exptl_absorpt_correction_T_min 0.2555
_exptl_absorpt_correction_type numerical
_exptl_absorpt_process_details 'SADABS 2014/5'
_exptl_crystal_colour colourless
_exptl_crystal_density_diffrn 1.561
_exptl_crystal_description block
_exptl_crystal_F_000 1892
_exptl_crystal_size_max 0.121
_exptl_crystal_size_mid 0.083
_exptl_crystal_size_min 0.050
_refine_diff_density_max 0.983
_refine_diff_density_min -0.612
_refine_diff_density_rms 0.077
_refine_ls_extinction_method none
_refine_ls_goodness_of_fit_ref 1.249
_refine_ls_hydrogen_treatment constr
_refine_ls_matrix_type full
_refine_ls_number_parameters 433
_refine_ls_number_reflns 7725
_refine_ls_number_restraints 0
_refine_ls_restrained_S_all 1.249
_refine_ls_R_factor_all 0.0309
_refine_ls_R_factor_gt 0.0293
_refine_ls_shift/su_max 0.003
_refine_ls_shift/su_mean 0.000
_refine_ls_structure_factor_coef Fsqd
_refine_ls_weighting_details 'w=1/[\s^2^(Fo^2^)+(0.0070P)^2^+10.0471P] where P=(Fo^2^+2Fc^2^)/3'
_refine_ls_weighting_scheme calc
_refine_ls_wR_factor_gt 0.0629
_refine_ls_wR_factor_ref 0.0638
_reflns_Friedel_coverage 0.000
_reflns_number_gt 7414
_reflns_number_total 7725
_reflns_threshold_expression 'I > 2\s(I)'
_cod_data_source_file c7dt00398f2.cif
_cod_data_source_block riv1697
_cod_database_code 7042656
_shelx_shelxl_version_number 2014/7
_shelx_space_group_comment
; 
The symmetry employed for this shelxl refinement is uniquely defined 
by the following loop, which should always be used as a source of 
symmetry information in preference to the above space-group names. 
They are only intended as comments. 
;
_shelx_estimated_absorpt_t_min 0.294
_shelx_estimated_absorpt_t_max 0.554

loop_
_space_group_symop_operation_xyz
'x, y, z'
'-x, y+1/2, -z+1/2'
'-x, -y, -z'
'x, -y-1/2, z-1/2'

loop_
_atom_site_label
_atom_site_type_symbol
_atom_site_fract_x
_atom_site_fract_y
_atom_site_fract_z
_atom_site_U_iso_or_equiv
_atom_site_adp_type
_atom_site_occupancy
_atom_site_site_symmetry_order
_atom_site_calc_flag
_atom_site_refinement_flags_posn
_atom_site_refinement_flags_adp
Au Au 0.39417(2) 0.79248(2) 0.18895(2) 0.03254(5) Uani 1 1 d . .
I I 0.19768(3) 0.81258(2) 0.10622(2) 0.04794(8) Uani 1 1 d . .
P P 0.55052(9) 0.79134(5) 0.27137(4) 0.02851(19) Uani 1 1 d . .
N1 N 0.5714(3) 0.59440(16) 0.25681(13) 0.0256(6) Uani 1 1 d . .
N2 N 0.6221(3) 0.58920(16) 0.35647(13) 0.0266(6) Uani 1 1 d . .
C1 C 0.5944(3) 0.63857(19) 0.30846(16) 0.0251(7) Uani 1 1 d . .
C2 C 0.5851(4) 0.5199(2) 0.27369(17) 0.0302(8) Uani 1 1 d . .
H2 H 0.5744 0.4787 0.2465 0.036 Uiso 1 1 calc R U
C3 C 0.6157(4) 0.5164(2) 0.33464(17) 0.0303(8) Uani 1 1 d . .
H3 H 0.6304 0.4727 0.3586 0.036 Uiso 1 1 calc R U
C4 C 0.5921(4) 0.7143(2) 0.31762(17) 0.0303(8) Uani 1 1 d . .
H4 H 0.6199 0.7275 0.3592 0.036 Uiso 1 1 calc R U
C11 C 0.5465(3) 0.61900(19) 0.19406(16) 0.0264(7) Uani 1 1 d . .
C12 C 0.6510(4) 0.6456(2) 0.16559(17) 0.0306(8) Uani 1 1 d . .
C13 C 0.6240(4) 0.6665(2) 0.10414(19) 0.0377(9) Uani 1 1 d . .
H13 H 0.6921 0.6856 0.0835 0.045 Uiso 1 1 calc R U
C14 C 0.4999(5) 0.6598(2) 0.07280(18) 0.0408(10) Uani 1 1 d . .
H14 H 0.4833 0.6750 0.0310 0.049 Uiso 1 1 calc R U
C15 C 0.4001(4) 0.6314(2) 0.10149(18) 0.0377(9) Uani 1 1 d . .
H15 H 0.3157 0.6265 0.0788 0.045 Uiso 1 1 calc R U
C16 C 0.4197(4) 0.6095(2) 0.16323(17) 0.0303(8) Uani 1 1 d . .
C17 C 0.7891(4) 0.6485(2) 0.19977(19) 0.0353(9) Uani 1 1 d . .
H17 H 0.7828 0.6653 0.2427 0.042 Uiso 1 1 calc R U
C18 C 0.8790(4) 0.7027(3) 0.1718(2) 0.0458(10) Uani 1 1 d . .
H18A H 0.9657 0.7018 0.1959 0.055 Uiso 1 1 calc R U
H18B H 0.8860 0.6882 0.1293 0.055 Uiso 1 1 calc R U
H18C H 0.8429 0.7529 0.1724 0.055 Uiso 1 1 calc R U
C19 C 0.8516(4) 0.5714(3) 0.2037(2) 0.0491(11) Uani 1 1 d . .
H19A H 0.9401 0.5746 0.2258 0.059 Uiso 1 1 calc R U
H19B H 0.7993 0.5378 0.2256 0.059 Uiso 1 1 calc R U
H19C H 0.8555 0.5524 0.1621 0.059 Uiso 1 1 calc R U
C20 C 0.3116(4) 0.5764(2) 0.19524(18) 0.0333(8) Uani 1 1 d . .
H20 H 0.3488 0.5316 0.2180 0.040 Uiso 1 1 calc R U
C21 C 0.2631(4) 0.6281(2) 0.24296(19) 0.0403(9) Uani 1 1 d . .
H21A H 0.1937 0.6035 0.2618 0.048 Uiso 1 1 calc R U
H21B H 0.3356 0.6401 0.2748 0.048 Uiso 1 1 calc R U
H21C H 0.2291 0.6739 0.2227 0.048 Uiso 1 1 calc R U
C22 C 0.1933(4) 0.5501(3) 0.1510(2) 0.0468(11) Uani 1 1 d . .
H22A H 0.1276 0.5294 0.1746 0.056 Uiso 1 1 calc R U
H22B H 0.1560 0.5921 0.1264 0.056 Uiso 1 1 calc R U
H22C H 0.2209 0.5119 0.1236 0.056 Uiso 1 1 calc R U
C31 C 0.6610(4) 0.6107(2) 0.41940(16) 0.0280(7) Uani 1 1 d . .
C32 C 0.7932(4) 0.6141(3) 0.44009(19) 0.0433(10) Uani 1 1 d . .
C33 C 0.8311(5) 0.6347(3) 0.5010(2) 0.0495(11) Uani 1 1 d . .
H33 H 0.9211 0.6379 0.5164 0.059 Uiso 1 1 calc R U
C34 C 0.7390(5) 0.6503(2) 0.53881(19) 0.0477(11) Uani 1 1 d . .
H34 H 0.7659 0.6634 0.5805 0.057 Uiso 1 1 calc R U
C35 C 0.6088(5) 0.6473(2) 0.51722(19) 0.0437(10) Uani 1 1 d . .
H35 H 0.5466 0.6592 0.5440 0.052 Uiso 1 1 calc R U
C36 C 0.5657(4) 0.6271(2) 0.45650(18) 0.0339(8) Uani 1 1 d . .
C37 C 0.8953(5) 0.6001(5) 0.3968(3) 0.082(2) Uani 1 1 d . .
H37 H 0.8486 0.5957 0.3541 0.098 Uiso 1 1 calc R U
C38 C 0.9938(6) 0.6613(5) 0.3970(4) 0.101(3) Uani 1 1 d . .
H38A H 0.9487 0.7083 0.3867 0.122 Uiso 1 1 calc R U
H38B H 1.0443 0.6651 0.4379 0.122 Uiso 1 1 calc R U
H38C H 1.0527 0.6506 0.3665 0.122 Uiso 1 1 calc R U
C39 C 0.9656(7) 0.5268(4) 0.4129(5) 0.126(4) Uani 1 1 d . .
H39A H 0.9014 0.4869 0.4128 0.151 Uiso 1 1 calc R U
H39B H 1.0245 0.5161 0.3824 0.151 Uiso 1 1 calc R U
H39C H 1.0161 0.5305 0.4538 0.151 Uiso 1 1 calc R U
C40 C 0.4216(4) 0.6251(3) 0.4324(2) 0.0460(11) Uani 1 1 d . .
H40 H 0.4132 0.6138 0.3874 0.055 Uiso 1 1 calc R U
C41 C 0.3579(5) 0.7007(3) 0.4399(3) 0.0617(14) Uani 1 1 d . .
H41A H 0.2649 0.6980 0.4240 0.074 Uiso 1 1 calc R U
H41B H 0.3678 0.7141 0.4836 0.074 Uiso 1 1 calc R U
H41C H 0.4001 0.7382 0.4170 0.074 Uiso 1 1 calc R U
C42 C 0.3521(5) 0.5638(3) 0.4633(3) 0.0662(15) Uani 1 1 d . .
H42A H 0.2593 0.5637 0.4469 0.079 Uiso 1 1 calc R U
H42B H 0.3907 0.5158 0.4550 0.079 Uiso 1 1 calc R U
H42C H 0.3618 0.5724 0.5077 0.079 Uiso 1 1 calc R U
C51 C 0.4901(4) 0.8536(2) 0.32752(17) 0.0341(8) Uani 1 1 d . .
C52 C 0.3568(5) 0.8594(3) 0.3294(2) 0.0463(11) Uani 1 1 d . .
H52 H 0.2978 0.8329 0.3005 0.056 Uiso 1 1 calc R U
C53 C 0.3092(6) 0.9037(3) 0.3733(2) 0.0607(14) Uani 1 1 d . .
H53 H 0.2180 0.9066 0.3748 0.073 Uiso 1 1 calc R U
C54 C 0.3936(6) 0.9432(3) 0.4143(2) 0.0627(15) Uani 1 1 d . .
H54 H 0.3607 0.9741 0.4438 0.075 Uiso 1 1 calc R U
C55 C 0.5240(6) 0.9384(3) 0.4128(2) 0.0631(15) Uani 1 1 d . .
H55 H 0.5820 0.9659 0.4415 0.076 Uiso 1 1 calc R U
C56 C 0.5739(5) 0.8937(3) 0.3698(2) 0.0489(11) Uani 1 1 d . .
H56 H 0.6655 0.8907 0.3693 0.059 Uiso 1 1 calc R U
C61 C 0.6996(4) 0.8370(2) 0.25462(18) 0.0337(8) Uani 1 1 d . .
C62 C 0.6948(5) 0.8887(2) 0.2074(2) 0.0412(10) Uani 1 1 d . .
H62 H 0.6139 0.9000 0.1835 0.049 Uiso 1 1 calc R U
C63 C 0.8077(5) 0.9237(3) 0.1951(2) 0.0530(12) Uani 1 1 d . .
H63 H 0.8035 0.9592 0.1630 0.064 Uiso 1 1 calc R U
C64 C 0.9258(5) 0.9076(3) 0.2288(3) 0.0589(14) Uani 1 1 d . .
H64 H 1.0030 0.9312 0.2195 0.071 Uiso 1 1 calc R U
C65 C 0.9317(5) 0.8570(3) 0.2761(3) 0.0573(13) Uani 1 1 d . .
H65 H 1.0129 0.8463 0.3000 0.069 Uiso 1 1 calc R U
C66 C 0.8195(5) 0.8216(3) 0.2888(2) 0.0470(11) Uani 1 1 d . .
H66 H 0.8244 0.7865 0.3213 0.056 Uiso 1 1 calc R U
C1S C -0.0185(13) 0.4650(5) 0.0122(4) 0.156(5) Uani 1 1 d . .
H1SA H -0.1037 0.4481 -0.0091 0.187 Uiso 1 1 calc R U
H1SB H -0.0240 0.4688 0.0568 0.187 Uiso 1 1 calc R U
C2S C 0.0925(14) 0.4115(7) -0.0004(5) 0.153(5) Uani 1 1 d . .
H2SA H 0.0988 0.4093 -0.0451 0.184 Uiso 1 1 calc R U
H2SB H 0.1771 0.4290 0.0211 0.184 Uiso 1 1 calc R U
C3S C 0.064(2) 0.3439(10) 0.0204(7) 0.293(12) Uani 1 1 d . .
H3SA H 0.1325 0.3088 0.0131 0.351 Uiso 1 1 calc R U
H3SB H 0.0582 0.3467 0.0646 0.351 Uiso 1 1 calc R U
H3SC H -0.0199 0.3272 -0.0013 0.351 Uiso 1 1 calc R U

loop_
_atom_site_aniso_label
_atom_site_aniso_U_11
_atom_site_aniso_U_22
_atom_site_aniso_U_33
_atom_site_aniso_U_23
_atom_site_aniso_U_13
_atom_site_aniso_U_12
Au 0.03694(9) 0.02990(9) 0.02986(8) 0.00119(6) 0.00083(6) 0.00242(6)
I 0.04208(15) 0.05534(18) 0.04322(15) 0.00317(13) -0.00649(12) 0.00646(13)
P 0.0363(5) 0.0223(4) 0.0267(4) 0.0003(4) 0.0032(4) 0.0003(4)
N1 0.0282(15) 0.0223(15) 0.0256(15) -0.0033(12) 0.0003(12) -0.0001(12)
N2 0.0302(16) 0.0225(15) 0.0257(15) -0.0001(12) -0.0017(12) -0.0005(12)
C1 0.0220(16) 0.0262(18) 0.0265(17) -0.0018(14) 0.0010(13) -0.0008(14)
C2 0.0331(19) 0.0226(18) 0.0343(19) -0.0050(15) 0.0016(15) 0.0004(15)
C3 0.034(2) 0.0219(18) 0.0340(19) 0.0023(15) 0.0014(15) 0.0018(15)
C4 0.037(2) 0.0252(18) 0.0274(18) -0.0026(15) -0.0019(15) -0.0003(15)
C11 0.0303(18) 0.0237(17) 0.0250(17) -0.0033(14) 0.0031(14) 0.0022(14)
C12 0.034(2) 0.0254(18) 0.0331(19) -0.0038(15) 0.0063(15) 0.0042(15)
C13 0.046(2) 0.033(2) 0.036(2) 0.0024(17) 0.0143(18) 0.0033(18)
C14 0.057(3) 0.038(2) 0.0272(19) 0.0024(17) 0.0036(18) 0.007(2)
C15 0.040(2) 0.039(2) 0.032(2) -0.0030(17) -0.0047(17) 0.0040(18)
C16 0.0297(19) 0.0289(19) 0.0323(19) -0.0081(15) 0.0040(15) 0.0065(15)
C17 0.030(2) 0.036(2) 0.040(2) -0.0003(17) 0.0052(16) -0.0006(16)
C18 0.040(2) 0.047(3) 0.052(3) 0.000(2) 0.014(2) -0.004(2)
C19 0.033(2) 0.043(3) 0.072(3) 0.007(2) 0.010(2) 0.0069(19)
C20 0.0295(19) 0.034(2) 0.035(2) -0.0015(16) -0.0019(16) -0.0003(16)
C21 0.033(2) 0.049(3) 0.040(2) -0.0051(19) 0.0083(17) -0.0029(18)
C22 0.034(2) 0.054(3) 0.051(3) -0.009(2) -0.0023(19) -0.008(2)
C31 0.0341(19) 0.0240(18) 0.0246(17) 0.0002(14) -0.0011(14) 0.0007(14)
C32 0.034(2) 0.059(3) 0.035(2) -0.001(2) -0.0026(17) -0.002(2)
C33 0.047(3) 0.057(3) 0.040(2) -0.001(2) -0.012(2) -0.004(2)
C34 0.070(3) 0.040(2) 0.029(2) -0.0037(18) -0.009(2) 0.000(2)
C35 0.059(3) 0.043(2) 0.031(2) -0.0047(18) 0.0104(19) 0.003(2)
C36 0.039(2) 0.031(2) 0.032(2) 0.0016(16) 0.0037(16) -0.0008(16)
C37 0.032(3) 0.159(7) 0.053(3) -0.027(4) -0.003(2) 0.000(3)
C38 0.049(4) 0.147(7) 0.112(6) 0.053(5) 0.023(4) 0.015(4)
C39 0.055(4) 0.113(6) 0.217(10) -0.085(7) 0.043(5) 0.000(4)
C40 0.034(2) 0.060(3) 0.045(2) -0.003(2) 0.0095(19) 0.000(2)
C41 0.042(3) 0.065(3) 0.079(4) 0.018(3) 0.016(3) 0.009(2)
C42 0.044(3) 0.051(3) 0.105(5) 0.001(3) 0.015(3) -0.008(2)
C51 0.052(2) 0.0215(18) 0.0293(19) 0.0030(15) 0.0072(17) 0.0020(16)
C52 0.053(3) 0.040(2) 0.046(2) -0.0040(19) 0.005(2) 0.012(2)
C53 0.069(3) 0.061(3) 0.053(3) -0.007(3) 0.014(3) 0.022(3)
C54 0.100(5) 0.040(3) 0.051(3) -0.010(2) 0.023(3) 0.012(3)
C55 0.095(4) 0.047(3) 0.049(3) -0.018(2) 0.012(3) -0.016(3)
C56 0.062(3) 0.044(3) 0.042(2) -0.009(2) 0.009(2) -0.007(2)
C61 0.042(2) 0.0259(19) 0.034(2) -0.0039(15) 0.0093(17) -0.0041(16)
C62 0.051(3) 0.034(2) 0.040(2) 0.0009(18) 0.0140(19) 0.0009(19)
C63 0.071(3) 0.039(3) 0.053(3) 0.000(2) 0.025(3) -0.014(2)
C64 0.060(3) 0.055(3) 0.066(3) -0.018(3) 0.023(3) -0.027(3)
C65 0.046(3) 0.058(3) 0.066(3) -0.010(3) 0.001(2) -0.015(2)
C66 0.047(3) 0.043(3) 0.049(3) 0.001(2) -0.002(2) -0.011(2)
C1S 0.252(13) 0.115(7) 0.072(6) -0.030(5) -0.085(7) 0.021(9)
C2S 0.215(14) 0.151(10) 0.081(6) -0.037(7) -0.027(7) 0.054(10)
C3S 0.49(4) 0.26(2) 0.123(12) -0.074(14) 0.011(16) -0.12(2)

loop_
_atom_type_symbol
_atom_type_description
_atom_type_scat_dispersion_real
_atom_type_scat_dispersion_imag
_atom_type_scat_source
C C 0.0181 0.0091 'International Tables Vol C Tables 4.2.6.8 and 6.1.1.4'
H H 0.0000 0.0000 'International Tables Vol C Tables 4.2.6.8 and 6.1.1.4'
N N 0.0311 0.0180 'International Tables Vol C Tables 4.2.6.8 and 6.1.1.4'
P P 0.2955 0.4335 'International Tables Vol C Tables 4.2.6.8 and 6.1.1.4'
I I -0.3257 6.8362 'International Tables Vol C Tables 4.2.6.8 and 6.1.1.4'
Au Au -4.4197 7.2980 'International Tables Vol C Tables 4.2.6.8 and 6.1.1.4'

loop_
_geom_angle_atom_site_label_1
_geom_angle_atom_site_label_2
_geom_angle_atom_site_label_3
_geom_angle
_geom_angle_site_symmetry_1
P Au I 169.47(3) .
C4 P C61 109.01(19) .
C4 P C51 100.23(17) .
C61 P C51 103.23(18) .
C4 P Au 124.69(13) .
C61 P Au 111.68(13) .
C51 P Au 105.08(14) .
C1 N1 C2 109.7(3) .
C1 N1 C11 126.7(3) .
C2 N1 C11 123.4(3) .
C1 N2 C3 110.4(3) .
C1 N2 C31 124.2(3) .
C3 N2 C31 125.2(3) .
N1 C1 N2 104.5(3) .
N1 C1 C4 133.3(3) .
N2 C1 C4 122.2(3) .
C3 C2 N1 108.2(3) .
C2 C3 N2 107.1(3) .
C1 C4 P 135.4(3) .
C12 C11 C16 123.5(3) .
C12 C11 N1 118.7(3) .
C16 C11 N1 117.6(3) .
C13 C12 C11 117.1(4) .
C13 C12 C17 121.6(4) .
C11 C12 C17 121.3(3) .
C14 C13 C12 121.0(4) .
C15 C14 C13 120.6(4) .
C14 C15 C16 121.6(4) .
C15 C16 C11 116.2(4) .
C15 C16 C20 122.3(3) .
C11 C16 C20 121.5(3) .
C12 C17 C18 113.8(3) .
C12 C17 C19 111.0(3) .
C18 C17 C19 109.2(3) .
C16 C20 C21 113.6(3) .
C16 C20 C22 113.8(3) .
C21 C20 C22 108.4(3) .
C32 C31 C36 123.0(4) .
C32 C31 N2 117.9(3) .
C36 C31 N2 119.2(3) .
C31 C32 C33 117.9(4) .
C31 C32 C37 121.4(4) .
C33 C32 C37 120.6(4) .
C34 C33 C32 120.3(4) .
C35 C34 C33 120.8(4) .
C34 C35 C36 121.2(4) .
C31 C36 C35 116.8(4) .
C31 C36 C40 122.0(4) .
C35 C36 C40 121.1(4) .
C38 C37 C39 109.5(5) .
C38 C37 C32 113.5(6) .
C39 C37 C32 110.2(6) .
C36 C40 C42 111.1(4) .
C36 C40 C41 111.0(4) .
C42 C40 C41 111.3(4) .
C52 C51 C56 118.5(4) .
C52 C51 P 119.4(3) .
C56 C51 P 122.0(4) .
C51 C52 C53 120.4(5) .
C54 C53 C52 120.1(5) .
C55 C54 C53 120.2(5) .
C54 C55 C56 120.7(5) .
C51 C56 C55 120.1(5) .
C66 C61 C62 118.6(4) .
C66 C61 P 121.2(3) .
C62 C61 P 120.2(3) .
C63 C62 C61 120.1(4) .
C64 C63 C62 120.9(5) .
C63 C64 C65 119.6(5) .
C64 C65 C66 120.1(5) .
C65 C66 C61 120.7(5) .
C1S C1S C2S 103.9(16) 3_565
C3S C2S C1S 107.5(16) .

loop_
_geom_bond_atom_site_label_1
_geom_bond_atom_site_label_2
_geom_bond_distance
_geom_bond_site_symmetry_2
Au P 2.2635(9) .
Au I 2.5680(3) .
P C4 1.742(4) .
P C61 1.827(4) .
P C51 1.836(4) .
N1 C1 1.380(4) .
N1 C2 1.397(5) .
N1 C11 1.437(4) .
N2 C1 1.381(4) .
N2 C3 1.396(5) .
N2 C31 1.440(4) .
C1 C4 1.381(5) .
C2 C3 1.335(5) .
C11 C12 1.401(5) .
C11 C16 1.405(5) .
C12 C13 1.392(5) .
C12 C17 1.526(5) .
C13 C14 1.380(6) .
C14 C15 1.376(6) .
C15 C16 1.400(5) .
C16 C20 1.518(5) .
C17 C18 1.532(6) .
C17 C19 1.532(6) .
C20 C21 1.534(5) .
C20 C22 1.535(5) .
C31 C32 1.385(5) .
C31 C36 1.389(5) .
C32 C33 1.393(6) .
C32 C37 1.529(7) .
C33 C34 1.370(7) .
C34 C35 1.369(7) .
C35 C36 1.397(6) .
C36 C40 1.516(6) .
C37 C38 1.503(10) .
C37 C39 1.527(10) .
C40 C42 1.526(7) .
C40 C41 1.532(7) .
C51 C52 1.388(6) .
C51 C56 1.388(6) .
C52 C53 1.390(6) .
C53 C54 1.369(8) .
C54 C55 1.356(8) .
C55 C56 1.390(7) .
C61 C66 1.390(6) .
C61 C62 1.391(6) .
C62 C63 1.384(6) .
C63 C64 1.374(8) .
C64 C65 1.378(8) .
C65 C66 1.384(7) .
C1S C1S 1.442(19) 3_565
C1S C2S 1.553(16) .
C2S C3S 1.349(17) .

loop_
_geom_torsion_atom_site_label_1
_geom_torsion_atom_site_label_2
_geom_torsion_atom_site_label_3
_geom_torsion_atom_site_label_4
_geom_torsion
_geom_torsion_site_symmetry_1
C2 N1 C1 N2 0.0(4) .
C11 N1 C1 N2 -175.7(3) .
C2 N1 C1 C4 -179.0(4) .
C11 N1 C1 C4 5.3(6) .
C3 N2 C1 N1 -0.2(4) .
C31 N2 C1 N1 175.7(3) .
C3 N2 C1 C4 179.0(3) .
C31 N2 C1 C4 -5.1(5) .
C1 N1 C2 C3 0.2(4) .
C11 N1 C2 C3 176.0(3) .
N1 C2 C3 N2 -0.3(4) .
C1 N2 C3 C2 0.3(4) .
C31 N2 C3 C2 -175.6(3) .
N1 C1 C4 P 4.8(7) .
N2 C1 C4 P -174.1(3) .
C61 P C4 C1 -103.3(4) .
C51 P C4 C1 148.7(4) .
Au P C4 C1 32.2(5) .
C1 N1 C11 C12 75.2(5) .
C2 N1 C11 C12 -100.0(4) .
C1 N1 C11 C16 -109.6(4) .
C2 N1 C11 C16 75.2(4) .
C16 C11 C12 C13 2.9(5) .
N1 C11 C12 C13 177.8(3) .
C16 C11 C12 C17 -174.6(3) .
N1 C11 C12 C17 0.2(5) .
C11 C12 C13 C14 -1.1(6) .
C17 C12 C13 C14 176.4(4) .
C12 C13 C14 C15 -0.9(6) .
C13 C14 C15 C16 1.1(6) .
C14 C15 C16 C11 0.6(6) .
C14 C15 C16 C20 -178.5(4) .
C12 C11 C16 C15 -2.7(5) .
N1 C11 C16 C15 -177.6(3) .
C12 C11 C16 C20 176.5(3) .
N1 C11 C16 C20 1.6(5) .
C13 C12 C17 C18 23.4(5) .
C11 C12 C17 C18 -159.2(4) .
C13 C12 C17 C19 -100.3(4) .
C11 C12 C17 C19 77.1(5) .
C15 C16 C20 C21 -109.2(4) .
C11 C16 C20 C21 71.7(5) .
C15 C16 C20 C22 15.6(5) .
C11 C16 C20 C22 -163.5(4) .
C1 N2 C31 C32 -94.4(5) .
C3 N2 C31 C32 80.9(5) .
C1 N2 C31 C36 85.4(5) .
C3 N2 C31 C36 -99.3(4) .
C36 C31 C32 C33 0.3(7) .
N2 C31 C32 C33 -179.9(4) .
C36 C31 C32 C37 -176.3(5) .
N2 C31 C32 C37 3.6(7) .
C31 C32 C33 C34 0.5(7) .
C37 C32 C33 C34 177.1(5) .
C32 C33 C34 C35 -1.2(7) .
C33 C34 C35 C36 1.1(7) .
C32 C31 C36 C35 -0.4(6) .
N2 C31 C36 C35 179.7(3) .
C32 C31 C36 C40 178.2(4) .
N2 C31 C36 C40 -1.6(6) .
C34 C35 C36 C31 -0.3(6) .
C34 C35 C36 C40 -178.9(4) .
C31 C32 C37 C38 126.5(5) .
C33 C32 C37 C38 -50.0(8) .
C31 C32 C37 C39 -110.2(6) .
C33 C32 C37 C39 73.3(7) .
C31 C36 C40 C42 114.3(5) .
C35 C36 C40 C42 -67.2(6) .
C31 C36 C40 C41 -121.3(4) .
C35 C36 C40 C41 57.3(6) .
C4 P C51 C52 -98.5(3) .
C61 P C51 C52 149.0(3) .
Au P C51 C52 31.9(3) .
C4 P C51 C56 79.5(4) .
C61 P C51 C56 -33.0(4) .
Au P C51 C56 -150.2(3) .
C56 C51 C52 C53 -0.8(7) .
P C51 C52 C53 177.2(4) .
C51 C52 C53 C54 1.3(8) .
C52 C53 C54 C55 -1.0(8) .
C53 C54 C55 C56 0.2(9) .
C52 C51 C56 C55 0.1(7) .
P C51 C56 C55 -177.9(4) .
C54 C55 C56 C51 0.2(8) .
C4 P C61 C66 -16.0(4) .
C51 P C61 C66 89.9(4) .
Au P C61 C66 -157.7(3) .
C4 P C61 C62 164.7(3) .
C51 P C61 C62 -89.4(3) .
Au P C61 C62 23.0(4) .
C66 C61 C62 C63 0.1(6) .
P C61 C62 C63 179.4(3) .
C61 C62 C63 C64 0.6(7) .
C62 C63 C64 C65 -1.2(8) .
C63 C64 C65 C66 1.1(8) .
C64 C65 C66 C61 -0.5(8) .
C62 C61 C66 C65 -0.1(7) .
P C61 C66 C65 -179.5(4) .
C1S C1S C2S C3S -179.1(11) 3_565
